data_9001992
loop_
_publ_author_name
'Armbruster, T.'

_publ_section_title
;
 Si,Al ordering in the double-ring silicate armenite, BaCa2Al6Si9O30.2H2O:
 A single-crystal X-ray and 29Si MAS NMR study
;
_journal_name_full 'American Mineralogist'
_journal_page_first 92
_journal_page_last 101
_journal_volume 84
_journal_year 1999
_chemical_formula_sum 'Al6 Ba Ca2 H4 O32.11 Si9'
_chemical_name_mineral Armenite
_space_group_IT_number 30
_symmetry_space_group_name_Hall 'P 2 -2bc'
_symmetry_space_group_name_H-M 'P n c 2'
_cell_angle_alpha 90
_cell_angle_beta 90
_cell_angle_gamma 90
_cell_formula_units_Z 4
_cell_length_a 18.660
_cell_length_b 10.697
_cell_length_c 13.874
_cell_volume 2769.334
_database_code_amcsd 0002054
_exptl_crystal_density_diffrn 2.758
_cod_original_formula_sum 'Ba Ca2 Si9 Al6 O32.11 H4'
_cod_database_code 9001992

loop_
_space_group_symop_operation_xyz
x,y,z
x,1/2-y,1/2+z
-x,1/2+y,1/2+z
-x,-y,z

loop_
_atom_site_label
_atom_site_fract_x
_atom_site_fract_y
_atom_site_fract_z
_atom_site_occupancy
_atom_site_U_iso_or_equiv
_atom_site_type_symbol
_atom_site_attached_hydrogens
Ba 0.25003 0.75472 0.06890 1.00000 0.01475 Ba 0
Ca1 0.41820 0.24750 0.05160 1.00000 0.01406 Ca 0
Ca2 0.08250 0.25360 0.09310 1.00000 0.01406 Ca 0
SiTd1 0.29560 0.45810 0.20700 1.00000 0.00456 Si 0
AlTd2 0.13020 -0.05120 -0.29700 1.00000 0.00887 Al 0
SiTd3 0.58300 0.33210 0.20660 1.00000 0.00621 Si 0
SiTd4 0.20810 0.04600 0.21030 1.00000 0.00975 Si 0
AlTd5 0.37220 0.95600 0.20810 1.00000 0.00621 Al 0
SiTd6 0.08570 0.66090 -0.29400 1.00000 0.00684 Si 0
AlTd7 0.58890 0.33280 0.43520 1.00000 0.00785 Al 0
AlTd8 0.08510 0.67250 -0.06620 1.00000 0.00811 Al 0
SiTd9 0.28900 0.45470 0.43130 1.00000 0.00532 Si 0
SiTdA 0.12520 0.53250 0.43240 1.00000 0.00773 Si 0
SiTdB 0.37210 0.96020 0.43700 1.00000 0.00557 Si 0
SiTdC 0.20900 0.45970 -0.06220 1.00000 0.00912 Si 0
AlTc1 0.25110 0.25300 0.07190 1.00000 0.00608 Al 0
AlTc2 0.00000 0.00000 0.06590 1.00000 0.00418 Al 0
SiTc3 0.00000 0.50000 0.06740 1.00000 0.00431 Si 0
SiTc4 0.50000 0.00000 0.07470 1.00000 0.01039 Si 0
AlTc5 0.50000 0.50000 0.07460 1.00000 0.00988 Al 0
O11 0.38510 0.99250 0.32760 1.00000 0.01267 O 0
O12 0.29410 0.42290 0.31910 1.00000 0.01646 O 0
O13 0.10770 -0.01040 -0.17800 1.00000 0.01267 O 0
O14 0.44150 0.66220 0.31880 1.00000 0.01393 O 0
O15 0.20490 0.08200 0.32450 1.00000 0.01393 O 0
O16 0.93970 0.16090 0.31660 1.00000 0.01520 O 0
O21 0.20790 0.49730 0.46040 1.00000 0.01267 O 0
O22 0.12490 0.79180 -0.32210 1.00000 0.01646 O 0
O23 0.11520 0.82340 -0.03760 1.00000 0.01393 O 0
O24 0.35640 0.56220 0.18630 1.00000 0.01393 O 0
O25 0.33800 0.92700 -0.03990 1.00000 0.01267 O 0
O26 0.14640 0.94550 0.18670 1.00000 0.01393 O 0
O27 0.38070 0.79950 0.17920 1.00000 0.01013 O 0
O28 0.21950 0.52040 0.17410 1.00000 0.01013 O 0
O29 0.29070 0.49940 -0.03530 1.00000 0.01520 O 0
O210 0.28310 0.98180 0.17960 1.00000 0.01520 O 0
O211 0.37840 0.68750 -0.03490 1.00000 0.01267 O 0
O212 0.16040 0.58060 -0.03860 1.00000 0.00975 O 0
O31 0.07000 0.46770 0.13240 1.00000 0.01140 O 0
O32 0.07180 0.44390 -0.50300 1.00000 0.00887 O 0
O33 0.19250 0.17080 0.14700 1.00000 0.00887 O 0
O34 -0.01830 0.12940 0.13620 1.00000 0.01520 O 0
O35 0.18760 0.33880 0.00420 1.00000 0.01013 O 0
O36 -0.01130 0.37360 0.00460 1.00000 0.01646 O 0
O37 0.48320 0.87640 0.00860 1.00000 0.00507 O 0
O38 0.48710 0.63730 0.14040 1.00000 0.00253 O 0
O39 0.31190 0.33500 0.14190 1.00000 0.01013 O 0
O310 0.30690 0.33520 0.49890 1.00000 0.01013 O 0
O311 0.43110 0.04440 0.13700 1.00000 0.01140 O 0
O312 0.42580 0.04050 0.50610 1.00000 0.01140 O 0
Wat1 0.42520 0.25160 0.37380 1.00000 0.02533 O 2
Wat2 0.07250 0.26350 0.26830 1.00000 0.03546 O 2
OCC 0.25500 0.75300 -0.19500 0.11000 0.02001 O 0

loop_
_cod_changelog_entry_id
_cod_changelog_entry_author
_cod_changelog_entry_date
_cod_changelog_entry_text
1
;cod-tools version 3.8.0
Id: cif_guess_AMCSD_atom_types 9574 2023-05-10 09:00:05Z saulius
;
2023-05-10T18:47:51+03:00
;Derived atom types and hydrogen counts
from atom names that follow the AMCSD naming convention
(Wat == water, O-H == hydroxyl).
;

loop_
_cod_related_entry_id
_cod_related_entry_database
_cod_related_entry_code
1 AMCSD 0002054
